data_4343667
loop_
_publ_author_name
'Kendall, D.S.'
'Lipscomb, W.N.'

_publ_section_title
;
 Molecular structure and two crystal structures of
 6-isothiocyanodecaborane, 6-B10 H13 N C S
;
_journal_name_full 'Inorganic Chemistry'
_journal_page_first 2915
_journal_page_last 2919
_journal_volume 12
_journal_year 1973
_chemical_formula_sum 'C H13 B10 N S'
_chemical_name_systematic 'B10 H13 N C S'
_space_group_IT_number 14
_symmetry_space_group_name_Hall '-P 2yn'
_symmetry_space_group_name_H-M 'P 1 21/n 1'
_cell_angle_alpha 90
_cell_angle_beta 105.273
_cell_angle_gamma 90
_cell_formula_units_Z 4
_cell_length_a 7.352
_cell_length_b 14.611
_cell_length_c 10.561
_cell_volume 1094.396
_citation_journal_id_ASTM INOCAJ
_cod_data_source_file Kendall_INOCAJ_1973_614.cif
_cod_data_source_block C1H13B10N1S1
_cod_original_sg_symbol_Hall '-P 2ybc (x-z,y,z)'
_cod_original_formula_sum 'C1 H13 B10 N1 S1'
_cod_database_code 4343667

loop_
_symmetry_equiv_pos_as_xyz
x,y,z
-x+1/2,y+1/2,-z+1/2
-x,-y,-z
x-1/2,-y-1/2,z-1/2

loop_
_atom_site_label
_atom_site_type_symbol
_atom_site_fract_x
_atom_site_fract_y
_atom_site_fract_z
_atom_site_occupancy
_atom_site_U_iso_or_equiv
B3 B+1 0.886 0.2418 0.415 1 0.0
H5 H-1 0.7498 -0.0019 0.3739 1 0.0
B2 B+1 0.9233 0.1354 0.3434 1 0.0
S1 S-2 0.7521 0.0037 -0.154 1 0.0
H1 H-1 0.9154 0.1062 0.5717 1 0.0
H3 H-1 0.0029 0.2851 0.4473 1 0.0
H11 H-1 0.676 0.1912 0.1845 1 0.0
B4 B+1 0.7137 0.2391 0.5035 1 0.0
B6 B+1 0.7439 0.1145 0.2068 1 0.0
H6 H-1 0.8669 0.2663 0.1835 1 0.0
H10 H-1 0.608 0.0824 0.254 1 0.0
B5 B+1 0.7356 0.0643 0.3583 1 0.0
B1 B+1 0.8362 0.1377 0.4856 1 0.0
B10 B+1 0.5936 0.133 0.4632 1 0.0
H12 H-1 0.5048 0.2655 0.2987 1 0.0
H13 H-1 0.4636 0.1497 0.3671 1 0.0
N1 N-3 0.7414 0.068 0.0867 1 0.0
H4 H-1 0.7529 0.2712 0.6033 1 0.0
H7 H-1 0.6445 0.3685 0.3324 1 0.0
H8 H-1 0.3504 0.2673 0.407 1 0.0
C1 C+4 0.7437 0.0419 -0.0156 1 0.0
B8 B+1 0.6702 0.2979 0.3517 1 0.0
H2 H-1 0.0845 0.1069 0.3537 1 0.0
H9 H-1 0.5483 0.0929 0.5319 1 0.0
B9 B+1 0.491 0.2384 0.4 1 0.0
B7 B+1 0.8104 0.2298 0.2453 1 0.0
